data_7101567
loop_
_publ_author_name
I.Gural'skiy
P.V.Solntsev
H.Krautscheid
K.V.Domasevitch

_publ_section_title
;
Metal-organic frameworks exhibiting strong anion-pi interactions
;
_journal_issue 46
_journal_name_full 'Chemical Communications'
_journal_paper_doi 10.1039/b612660j
_journal_year 2006
_chemical_formula_moiety 'C12 H12 Cu N8 O2, 2(Cl O4), 4(H2 O)'
_chemical_formula_sum 'C12 H20 Cl2 Cu N8 O14'
_chemical_formula_weight 634.80
_chemical_name_common
;
Copper(ii) Perchlorate 1:2 Complex with Pyridazino(4,5-
d)pyridazine, Hexahydrate
;
_chemical_name_systematic
;
Copper(II) Perchlorate 1:2 Complex with Pyridazino[4,5-d]pyridazine, Hexahydrate
;
_space_group_IT_number 2
_space_group_name_Hall '-P 1'
_space_group_name_H-M_alt 'P -1'
_symmetry_cell_setting triclinic
_symmetry_Int_Tables_number 2
_symmetry_space_group_name_H-M 'P -1'
_atom_sites_solution_hydrogens geom
_atom_sites_solution_primary direct
_atom_sites_solution_secondary difmap
_audit_creation_method SHELXL-97
_cell_angle_alpha 92.650(10)
_cell_angle_beta 107.178(10)
_cell_angle_gamma 95.598(10)
_cell_formula_units_Z 1
_cell_length_a 7.3893(8)
_cell_length_b 9.0008(9)
_cell_length_c 9.0474(9)
_cell_measurement_temperature 220(2)
_cell_volume 570.37(10)
_computing_cell_refinement 'IPDS Software (Stoe&Cie, 2000)'
_computing_data_collection 'IPDS Software (Stoe&Cie, 2000)'
_computing_data_reduction 'IPDS Software (Stoe&Cie, 2000)'
_computing_molecular_graphics 'Diamond 2.1e (Brandenburg, 1999)'
_computing_publication_material 'WinGX 1.700.00 (Farrugia, 1999)'
_computing_structure_refinement 'SHELXL-97 (Sheldrick, 1997)'
_computing_structure_solution 'SHELXS-97 (Sheldrick, 1997)'
_diffrn_ambient_temperature 220(2)
_diffrn_measured_fraction_theta_full 0.972
_diffrn_measured_fraction_theta_max 0.972
_diffrn_measurement_device_type 'Stoe Imaging Plate Diffraction system'
_diffrn_measurement_method '\f oscillation scans'
_diffrn_radiation_monochromator graphite
_diffrn_radiation_source 'fine-focus sealed tube'
_diffrn_radiation_type MoK\a
_diffrn_radiation_wavelength 0.71073
_diffrn_reflns_av_R_equivalents 0.0267
_diffrn_reflns_av_sigmaI/netI 0.0265
_diffrn_reflns_limit_h_max 9
_diffrn_reflns_limit_h_min -9
_diffrn_reflns_limit_k_max 11
_diffrn_reflns_limit_k_min -11
_diffrn_reflns_limit_l_max 11
_diffrn_reflns_limit_l_min -11
_diffrn_reflns_number 5464
_diffrn_reflns_theta_full 28.10
_diffrn_reflns_theta_max 28.10
_diffrn_reflns_theta_min 3.80
_exptl_absorpt_coefficient_mu 1.280
_exptl_absorpt_correction_T_max 0.8024
_exptl_absorpt_correction_T_min 0.7403
_exptl_absorpt_correction_type refdelf
_exptl_absorpt_process_details
;
(See: Walker, N. & Stuart, D. (1983) Acta Cryst. A39, 158-166)
;
_exptl_crystal_colour green-blue
_exptl_crystal_density_diffrn 1.848
_exptl_crystal_density_method 'not measured'
_exptl_crystal_description block
_exptl_crystal_F_000 323
_exptl_crystal_size_max 0.25
_exptl_crystal_size_mid 0.22
_exptl_crystal_size_min 0.18
_refine_diff_density_max 0.488
_refine_diff_density_min -0.312
_refine_diff_density_rms 0.072
_refine_ls_extinction_method none
_refine_ls_goodness_of_fit_ref 1.067
_refine_ls_hydrogen_treatment constr
_refine_ls_matrix_type full
_refine_ls_number_parameters 175
_refine_ls_number_reflns 2691
_refine_ls_number_restraints 0
_refine_ls_restrained_S_all 1.067
_refine_ls_R_factor_all 0.0304
_refine_ls_R_factor_gt 0.0280
_refine_ls_shift/su_max 0.000
_refine_ls_shift/su_mean 0.000
_refine_ls_structure_factor_coef Fsqd
_refine_ls_weighting_details 'calc w=1/[\s^2^(Fo^2^)+(0.0546P)^2^+0.0753P] where P=(Fo^2^+2Fc^2^)/3'
_refine_ls_weighting_scheme calc
_refine_ls_wR_factor_gt 0.0779
_refine_ls_wR_factor_ref 0.0787
_reflns_number_gt 2299
_reflns_number_total 2691
_reflns_threshold_expression >2sigma(I)
_cod_data_source_file b612660j.txt
_cod_depositor_comments
;
The following automatic conversions were performed:
'_symmetry_cell_setting' value 'Triclinic' changed to 'triclinic'
according to '/home/saulius/struct/CIF-dictionaries/cif_core.dic'
dictionary named 'cif_core.dic' version 2.4.1 from 2010-06-29.

Automatic conversion script
Id: cif_fix_enum 1527 2010-12-29 10:47:43Z saulius 
;
_cod_database_code 7101567

loop_
_symmetry_equiv_pos_as_xyz
'x, y, z'
'-x, -y, -z'

loop_
_atom_site_label
_atom_site_type_symbol
_atom_site_fract_x
_atom_site_fract_y
_atom_site_fract_z
_atom_site_U_iso_or_equiv
_atom_site_adp_type
_atom_site_occupancy
_atom_site_symmetry_multiplicity
_atom_site_calc_flag
_atom_site_refinement_flags
Cu1 Cu 0.0000 0.0000 0.0000 0.01014(10) Uani 1 2 d S
Cl1 Cl 0.23633(6) 0.44641(6) -0.32209(5) 0.02803(13) Uani 1 1 d .
O1 O 0.32628(15) -0.00427(14) 0.11399(12) 0.0169(2) Uani 1 1 d .
O2 O 0.3675(3) 0.4263(3) -0.1742(2) 0.0723(7) Uani 1 1 d .
O3 O 0.1950(3) 0.5996(2) -0.3189(2) 0.0473(4) Uani 1 1 d .
O4 O 0.0668(2) 0.3463(2) -0.3479(2) 0.0461(4) Uani 1 1 d .
O5 O 0.3205(3) 0.4209(3) -0.4425(3) 0.0645(6) Uani 1 1 d .
O6 O 0.55293(18) 0.23310(16) 0.04150(16) 0.0279(3) Uani 1 1 d .
O7 O 0.6172(3) 0.2314(2) -0.4568(2) 0.0469(4) Uani 1 1 d .
N1 N 0.02411(17) 0.22805(15) 0.01599(14) 0.0131(3) Uani 1 1 d .
N2 N -0.15940(19) 0.70428(17) -0.14751(15) 0.0176(3) Uani 1 1 d .
N3 N 0.02552(17) -0.00002(15) -0.22109(14) 0.0127(3) Uani 1 1 d .
N4 N -0.21011(18) -0.02665(18) -0.77463(15) 0.0185(3) Uani 1 1 d .
C1 C -0.0834(2) 0.30709(19) -0.08633(17) 0.0148(3) Uani 1 1 d .
H1A H -0.1732 0.2573 -0.1754 0.018 Uiso 1 1 calc R
C2 C -0.0674(2) 0.46479(18) -0.06584(16) 0.0133(3) Uani 1 1 d .
C3 C -0.1787(2) 0.5583(2) -0.17096(18) 0.0187(3) Uani 1 1 d .
H3A H -0.2703 0.5128 -0.2614 0.022 Uiso 1 1 calc R
C4 C -0.1193(2) -0.02053(19) -0.34843(16) 0.0148(3) Uani 1 1 d .
H4A H -0.2435 -0.0403 -0.3411 0.018 Uiso 1 1 calc R
C5 C -0.0926(2) -0.01348(19) -0.49673(17) 0.0136(3) Uani 1 1 d .
C6 C -0.2411(2) -0.0325(2) -0.63975(17) 0.0184(3) Uani 1 1 d .
H6A H -0.3677 -0.0503 -0.6375 0.022 Uiso 1 1 calc R
H1 H 0.3553 -0.0686 0.0695 0.027(6) Uiso 1 1 d R
H2 H 0.3835 0.0806 0.1038 0.036(6) Uiso 1 1 d R
H3 H 0.6153 0.2850 0.1250 0.055(9) Uiso 1 1 d R
H5 H 0.5309 0.2860 -0.4647 0.074(11) Uiso 1 1 d R
H4 H 0.4925 0.2998 -0.0167 0.053(8) Uiso 1 1 d R
H6 H 0.6981 0.2731 -0.5022 0.076(11) Uiso 1 1 d R

loop_
_atom_site_aniso_label
_atom_site_aniso_U_11
_atom_site_aniso_U_22
_atom_site_aniso_U_33
_atom_site_aniso_U_23
_atom_site_aniso_U_13
_atom_site_aniso_U_12
Cu1 0.01593(14) 0.00750(17) 0.00791(13) 0.00095(8) 0.00460(9) 0.00239(9)
Cl1 0.0284(2) 0.0283(3) 0.0265(2) 0.00595(18) 0.00623(17) 0.00389(17)
O1 0.0176(5) 0.0179(7) 0.0169(5) 0.0010(4) 0.0076(4) 0.0025(4)
O2 0.0843(14) 0.0459(14) 0.0536(11) 0.0168(9) -0.0312(10) 0.0059(11)
O3 0.0580(10) 0.0304(11) 0.0486(9) 0.0071(7) 0.0056(8) 0.0125(8)
O4 0.0435(9) 0.0440(12) 0.0512(10) -0.0022(8) 0.0205(7) -0.0092(7)
O5 0.0665(12) 0.0784(17) 0.0743(13) 0.0219(11) 0.0522(11) 0.0269(11)
O6 0.0301(6) 0.0205(8) 0.0327(7) -0.0003(5) 0.0089(5) 0.0046(5)
O7 0.0513(10) 0.0366(12) 0.0620(11) 0.0185(8) 0.0263(8) 0.0132(8)
N1 0.0173(6) 0.0099(7) 0.0129(6) 0.0004(4) 0.0055(5) 0.0020(4)
N2 0.0208(6) 0.0125(8) 0.0167(6) 0.0003(5) 0.0012(5) 0.0025(5)
N3 0.0160(6) 0.0126(7) 0.0107(5) 0.0016(4) 0.0056(4) 0.0029(4)
N4 0.0151(6) 0.0268(9) 0.0132(6) 0.0016(5) 0.0039(5) 0.0019(5)
C1 0.0183(7) 0.0115(9) 0.0143(7) 0.0009(5) 0.0048(5) 0.0015(5)
C2 0.0157(6) 0.0111(8) 0.0135(6) 0.0008(5) 0.0050(5) 0.0013(5)
C3 0.0201(7) 0.0151(10) 0.0169(7) 0.0005(6) -0.0007(5) 0.0023(6)
C4 0.0165(6) 0.0159(9) 0.0133(7) 0.0015(5) 0.0064(5) 0.0023(5)
C5 0.0153(7) 0.0145(9) 0.0118(6) 0.0006(5) 0.0049(5) 0.0025(5)
C6 0.0141(6) 0.0276(10) 0.0136(7) 0.0016(6) 0.0044(5) 0.0018(6)

loop_
_atom_type_symbol
_atom_type_description
_atom_type_scat_dispersion_real
_atom_type_scat_dispersion_imag
_atom_type_scat_source
C C 0.0033 0.0016 'International Tables Vol C Tables 4.2.6.8 and 6.1.1.4'
H H 0.0000 0.0000 'International Tables Vol C Tables 4.2.6.8 and 6.1.1.4'
N N 0.0061 0.0033 'International Tables Vol C Tables 4.2.6.8 and 6.1.1.4'
O O 0.0106 0.0060 'International Tables Vol C Tables 4.2.6.8 and 6.1.1.4'
Cl Cl 0.1484 0.1585 'International Tables Vol C Tables 4.2.6.8 and 6.1.1.4'
Cu Cu 0.3201 1.2651 'International Tables Vol C Tables 4.2.6.8 and 6.1.1.4'

loop_
_geom_angle_atom_site_label_1
_geom_angle_atom_site_label_2
_geom_angle_atom_site_label_3
_geom_angle
_geom_angle_site_symmetry_1
_geom_angle_site_symmetry_3
N1 Cu1 N1 180.000(7) 2 .
N1 Cu1 N3 89.91(5) 2 .
N1 Cu1 N3 90.09(5) . .
N1 Cu1 N3 90.09(5) 2 2
N1 Cu1 N3 89.91(5) . 2
N3 Cu1 N3 180.00(11) . 2
N1 Cu1 O1 92.86(5) 2 2
N1 Cu1 O1 87.14(5) . 2
N3 Cu1 O1 87.09(4) . 2
N3 Cu1 O1 92.91(4) 2 2
N1 Cu1 O1 87.14(5) 2 .
N1 Cu1 O1 92.86(5) . .
N3 Cu1 O1 92.91(4) . .
N3 Cu1 O1 87.09(4) 2 .
O1 Cu1 O1 180.00(6) 2 .
O4 Cl1 O5 110.17(13) . .
O4 Cl1 O2 109.63(13) . .
O5 Cl1 O2 110.32(15) . .
O4 Cl1 O3 110.53(11) . .
O5 Cl1 O3 108.81(13) . .
O2 Cl1 O3 107.34(12) . .
C1 N1 N2 121.43(14) . 2_565
C1 N1 Cu1 123.95(11) . .
N2 N1 Cu1 114.57(10) 2_565 .
C3 N2 N1 118.78(13) . 2_565
C4 N3 N4 121.65(12) . 2_554
C4 N3 Cu1 124.18(10) . .
N4 N3 Cu1 114.16(9) 2_554 .
C6 N4 N3 118.84(12) . 2_554
N1 C1 C2 121.72(14) . .
C2 C2 C1 117.83(18) 2_565 .
C2 C2 C3 117.06(19) 2_565 .
C1 C2 C3 125.11(14) . .
N2 C3 C2 123.17(15) . .
N3 C4 C5 121.39(13) . .
C5 C5 C4 117.75(17) 2_554 .
C5 C5 C6 117.25(16) 2_554 .
C4 C5 C6 125.00(13) . .
N4 C6 C5 123.11(13) . .

loop_
_geom_bond_atom_site_label_1
_geom_bond_atom_site_label_2
_geom_bond_distance
_geom_bond_site_symmetry_2
Cu1 N1 2.0377(14) 2
Cu1 N1 2.0377(14) .
Cu1 N3 2.0639(12) .
Cu1 N3 2.0639(12) 2
Cu1 O1 2.3304(11) 2
Cu1 O1 2.3304(11) .
Cl1 O4 1.4220(17) .
Cl1 O5 1.4253(18) .
Cl1 O2 1.4328(17) .
Cl1 O3 1.4420(19) .
N1 C1 1.316(2) .
N1 N2 1.3776(18) 2_565
N2 C3 1.308(2) .
N2 N1 1.3776(18) 2_565
N3 C4 1.3117(19) .
N3 N4 1.3739(17) 2_554
N4 C6 1.3087(19) .
N4 N3 1.3739(17) 2_554
C1 C2 1.412(2) .
C2 C2 1.385(3) 2_565
C2 C3 1.427(2) .
C4 C5 1.4161(19) .
C5 C5 1.385(3) 2_554
C5 C6 1.418(2) .
